data_4024491
loop_
_publ_author_name
'Shinsuke Komagawa'
'Kouhei Takeuchi'
'Ikuo Sotome'
'Isao Azumaya'
'Hyuma Masu'
'Ryu Yamasaki'
'Shinichi Saito'

_publ_contact_author_address
;Department of Chemistry, 
Faculty of Science Tokyo University of Science
1-3 Kagurazaka,Shinjuku, Tokyo 162-8601, JAPAN
;
_publ_contact_author_email ssaito@rs.kagu.tus.ac.jp
_publ_contact_author_fax +81-3-3235-2214
_publ_contact_author_name 'Shinichi Saito'
_publ_contact_author_phone +81-3-5228-8715
_publ_section_title
;
Synthesis of Vinylcycloheptadienes by the Nickel-Catalyzed Three-Component
[3 + 2 + 2] Cocyclization. Application to the Synthesis of Polycyclic
Compounds
;
_journal_name_full 'Journal of Organic Chemistry'
_journal_page_first 3323
_journal_page_last 3329
_journal_paper_doi 10.1021/jo900189g
_journal_volume 74
_journal_year 2009
_chemical_formula_sum 'C36 H33 N O4'
_chemical_formula_weight 543.63
_chemical_name_systematic
; 
 ? 
;
_space_group_IT_number 14
_symmetry_cell_setting monoclinic
_symmetry_space_group_name_Hall '-P 2ybc'
_symmetry_space_group_name_H-M 'P 1 21/c 1'
_atom_sites_solution_hydrogens geom
_atom_sites_solution_primary direct
_atom_sites_solution_secondary difmap
_audit_creation_method SHELXL-97
_cell_angle_alpha 90.00
_cell_angle_beta 101.6460(10)
_cell_angle_gamma 90.00
_cell_formula_units_Z 4
_cell_length_a 11.8175(10)
_cell_length_b 8.5654(7)
_cell_length_c 28.864(3)
_cell_measurement_reflns_used 3655
_cell_measurement_temperature 150
_cell_measurement_theta_max 25.59
_cell_measurement_theta_min 2.48
_cell_volume 2861.5(4)
_computing_cell_refinement 'APEX2 (Bruker AXS, 2006)'
_computing_data_collection 'APEX2 '
_computing_data_reduction 'SAINT (Bruker AXS, 2004)'
_computing_molecular_graphics 'XSHEL (Bruker AXS,2002)'
_computing_publication_material 'XCIF (Bruker AXS, 2001)'
_computing_structure_refinement 'SHELXL-97 (Sheldrick, 1997)'
_computing_structure_solution 'SHELXS-97 (Sheldrick, 1997)'
_diffrn_ambient_temperature 150
_diffrn_detector_area_resol_mean 8.333
_diffrn_measured_fraction_theta_full 0.996
_diffrn_measured_fraction_theta_max 0.911
_diffrn_measurement_device_type 'Bruker APEXII CCD area detector'
_diffrn_measurement_method 'phi and omega scans'
_diffrn_radiation_monochromator graphite
_diffrn_radiation_source 'sealed tube'
_diffrn_radiation_type MoK\a
_diffrn_radiation_wavelength 0.71073
_diffrn_reflns_av_R_equivalents 0.0226
_diffrn_reflns_av_sigmaI/netI 0.0323
_diffrn_reflns_limit_h_max 15
_diffrn_reflns_limit_h_min -14
_diffrn_reflns_limit_k_max 10
_diffrn_reflns_limit_k_min -9
_diffrn_reflns_limit_l_max 37
_diffrn_reflns_limit_l_min -23
_diffrn_reflns_number 13738
_diffrn_reflns_theta_full 25.00
_diffrn_reflns_theta_max 27.22
_diffrn_reflns_theta_min 1.76
_exptl_absorpt_coefficient_mu 0.082
_exptl_absorpt_correction_T_max 0.9759
_exptl_absorpt_correction_T_min 0.9681
_exptl_absorpt_correction_type empirical
_exptl_absorpt_process_details
;
SADABS Sheldrick 1996
;
_exptl_crystal_colour colourless
_exptl_crystal_density_diffrn 1.262
_exptl_crystal_density_method 'not measured'
_exptl_crystal_description prismatic
_exptl_crystal_F_000 1152
_exptl_crystal_size_max 0.40
_exptl_crystal_size_mid 0.30
_exptl_crystal_size_min 0.30
_refine_diff_density_max 1.050
_refine_diff_density_min -0.353
_refine_diff_density_rms 0.045
_refine_ls_extinction_method none
_refine_ls_goodness_of_fit_ref 1.080
_refine_ls_hydrogen_treatment constr
_refine_ls_matrix_type full
_refine_ls_number_parameters 372
_refine_ls_number_reflns 5821
_refine_ls_number_restraints 0
_refine_ls_restrained_S_all 1.080
_refine_ls_R_factor_all 0.0641
_refine_ls_R_factor_gt 0.0469
_refine_ls_shift/su_max 0.001
_refine_ls_shift/su_mean 0.000
_refine_ls_structure_factor_coef Fsqd
_refine_ls_weighting_details 'calc w=1/[\s^2^(Fo^2^)+(0.0632P)^2^+0.7271P] where P=(Fo^2^+2Fc^2^)/3'
_refine_ls_weighting_scheme calc
_refine_ls_wR_factor_gt 0.1213
_refine_ls_wR_factor_ref 0.1324
_reflns_number_gt 4431
_reflns_number_total 5821
_reflns_threshold_expression >2sigma
_cod_data_source_file jo900189g_si_001.cif
_cod_data_source_block a0811221mas(endo14c)
_cod_depositor_comments
;
The following automatic conversions were performed:
'_symmetry_cell_setting' value 'Monoclinic' changed to 'monoclinic'
according to '/home/saulius/struct/CIF-dictionaries/cif_core.dic'
dictionary named 'cif_core.dic' version 2.4.1 from 2010-06-29.

Automatic conversion script
Id: cif_fix_enum 1527 2010-12-29 10:47:43Z saulius 
;
_cod_original_sg_symbol_H-M 'P2(1)/c  '
_cod_database_code 4024491

loop_
_symmetry_equiv_pos_as_xyz
'x, y, z'
'-x, y+1/2, -z+1/2'
'-x, -y, -z'
'x, -y-1/2, z-1/2'

loop_
_atom_site_label
_atom_site_type_symbol
_atom_site_fract_x
_atom_site_fract_y
_atom_site_fract_z
_atom_site_U_iso_or_equiv
_atom_site_adp_type
_atom_site_occupancy
_atom_site_symmetry_multiplicity
_atom_site_calc_flag
_atom_site_refinement_flags
_atom_site_disorder_assembly
_atom_site_disorder_group
C1 C 0.62282(14) 0.4573(2) 0.18978(6) 0.0263(4) Uani 1 1 d . . .
C2 C 0.52816(14) 0.5795(2) 0.18710(6) 0.0267(4) Uani 1 1 d . . .
H2 H 0.5630 0.6587 0.2113 0.032 Uiso 1 1 calc R . .
C3 C 0.50074(14) 0.67360(19) 0.14083(6) 0.0251(4) Uani 1 1 d . . .
C4 C 0.57832(13) 0.65549(19) 0.10603(6) 0.0243(4) Uani 1 1 d . . .
C5 C 0.59630(13) 0.51351(19) 0.08902(5) 0.0235(4) Uani 1 1 d . . .
C6 C 0.53834(14) 0.3731(2) 0.10544(6) 0.0265(4) Uani 1 1 d . . .
H6A H 0.5360 0.2861 0.0827 0.032 Uiso 1 1 calc R . .
H6B H 0.4581 0.3991 0.1079 0.032 Uiso 1 1 calc R . .
C7 C 0.60906(15) 0.3255(2) 0.15421(6) 0.0292(4) Uani 1 1 d . . .
H7A H 0.5704 0.2366 0.1665 0.035 Uiso 1 1 calc R . .
H7B H 0.6865 0.2902 0.1505 0.035 Uiso 1 1 calc R . .
C8 C 0.71616(14) 0.4758(2) 0.22410(6) 0.0280(4) Uani 1 1 d . . .
H8 H 0.7167 0.5637 0.2442 0.034 Uiso 1 1 calc R . .
C9 C 0.81806(15) 0.3738(2) 0.23381(6) 0.0308(4) Uani 1 1 d . . .
C10 C 1.01097(17) 0.3525(3) 0.27782(9) 0.0598(7) Uani 1 1 d . . .
H10A H 1.0531 0.3867 0.3094 0.072 Uiso 1 1 calc R . .
H10B H 0.9921 0.2404 0.2799 0.072 Uiso 1 1 calc R . .
C11 C 1.0835(2) 0.3730(3) 0.24389(11) 0.0764(8) Uani 1 1 d . . .
H11A H 1.0425 0.3371 0.2128 0.115 Uiso 1 1 calc R . .
H11B H 1.1546 0.3121 0.2537 0.115 Uiso 1 1 calc R . .
H11C H 1.1030 0.4838 0.2421 0.115 Uiso 1 1 calc R . .
C12 C 0.41877(15) 0.5208(2) 0.20521(6) 0.0305(4) Uani 1 1 d . . .
H12 H 0.4387 0.5137 0.2405 0.037 Uiso 1 1 calc R . .
C13 C 0.31856(15) 0.6359(2) 0.19125(6) 0.0319(4) Uani 1 1 d . . .
H13 H 0.2786 0.6473 0.2185 0.038 Uiso 1 1 calc R . .
C14 C 0.35328(16) 0.7974(2) 0.17705(6) 0.0332(4) Uani 1 1 d . . .
H14A H 0.2832 0.8615 0.1663 0.040 Uiso 1 1 calc R . .
H14B H 0.4014 0.8495 0.2048 0.040 Uiso 1 1 calc R . .
C15 C 0.42017(14) 0.7857(2) 0.13781(6) 0.0282(4) Uani 1 1 d . . .
C16 C 0.39024(16) 0.9049(2) 0.09908(7) 0.0351(4) Uani 1 1 d . . .
H16A H 0.4163 1.0082 0.1114 0.053 Uiso 1 1 calc R . .
H16B H 0.3064 0.9065 0.0875 0.053 Uiso 1 1 calc R . .
H16C H 0.4285 0.8778 0.0731 0.053 Uiso 1 1 calc R . .
C17 C 0.36708(15) 0.3665(2) 0.18589(6) 0.0299(4) Uani 1 1 d . . .
C18 C 0.23705(15) 0.5556(2) 0.15103(6) 0.0320(4) Uani 1 1 d . . .
C19 C 0.20280(14) 0.2805(2) 0.12193(6) 0.0283(4) Uani 1 1 d . . .
C20 C 0.19490(15) 0.2900(2) 0.07359(6) 0.0331(4) Uani 1 1 d . . .
H20 H 0.2326 0.3720 0.0605 0.040 Uiso 1 1 calc R . .
C21 C 0.13188(16) 0.1794(2) 0.04441(7) 0.0388(5) Uani 1 1 d . . .
H21 H 0.1250 0.1866 0.0111 0.047 Uiso 1 1 calc R . .
C22 C 0.07894(16) 0.0584(2) 0.06341(7) 0.0411(5) Uani 1 1 d . . .
H22 H 0.0360 -0.0177 0.0432 0.049 Uiso 1 1 calc R . .
C23 C 0.08848(16) 0.0480(2) 0.11182(7) 0.0417(5) Uani 1 1 d . . .
H23 H 0.0527 -0.0359 0.1249 0.050 Uiso 1 1 calc R . .
C24 C 0.15004(15) 0.1595(2) 0.14131(7) 0.0360(4) Uani 1 1 d . . .
H24 H 0.1561 0.1530 0.1746 0.043 Uiso 1 1 calc R . .
C25 C 0.64085(13) 0.79688(19) 0.09449(6) 0.0256(4) Uani 1 1 d . . .
C26 C 0.64283(15) 0.8386(2) 0.04790(6) 0.0317(4) Uani 1 1 d . . .
H26 H 0.6020 0.7771 0.0226 0.038 Uiso 1 1 calc R . .
C27 C 0.70361(16) 0.9683(2) 0.03824(7) 0.0367(4) Uani 1 1 d . . .
H27 H 0.7022 0.9972 0.0064 0.044 Uiso 1 1 calc R . .
C28 C 0.76631(16) 1.0564(2) 0.07463(7) 0.0379(4) Uani 1 1 d . . .
H28 H 0.8096 1.1439 0.0679 0.045 Uiso 1 1 calc R . .
C29 C 0.76564(15) 1.0165(2) 0.12087(7) 0.0353(4) Uani 1 1 d . . .
H29 H 0.8091 1.0763 0.1460 0.042 Uiso 1 1 calc R . .
C30 C 0.70167(14) 0.8894(2) 0.13071(6) 0.0297(4) Uani 1 1 d . . .
H30 H 0.6994 0.8652 0.1626 0.036 Uiso 1 1 calc R . .
C31 C 0.68708(13) 0.47960(19) 0.06125(6) 0.0242(4) Uani 1 1 d . . .
C32 C 0.65978(15) 0.41140(19) 0.01668(6) 0.0279(4) Uani 1 1 d . . .
H32 H 0.5814 0.3886 0.0031 0.033 Uiso 1 1 calc R . .
C33 C 0.74517(16) 0.3762(2) -0.00819(6) 0.0331(4) Uani 1 1 d . . .
H33 H 0.7250 0.3319 -0.0389 0.040 Uiso 1 1 calc R . .
C34 C 0.86007(16) 0.4055(2) 0.01174(7) 0.0358(4) Uani 1 1 d . . .
H34 H 0.9187 0.3805 -0.0052 0.043 Uiso 1 1 calc R . .
C35 C 0.88910(15) 0.4711(2) 0.05616(7) 0.0360(4) Uani 1 1 d . . .
H35 H 0.9678 0.4904 0.0700 0.043 Uiso 1 1 calc R . .
C36 C 0.80344(14) 0.5088(2) 0.08066(6) 0.0311(4) Uani 1 1 d . . .
H36 H 0.8240 0.5551 0.1111 0.037 Uiso 1 1 calc R . .
N1 N 0.26766(12) 0.39735(17) 0.15188(5) 0.0287(3) Uani 1 1 d . . .
O1 O 0.82680(11) 0.24397(15) 0.21828(5) 0.0428(3) Uani 1 1 d . . .
O2 O 0.90417(11) 0.44202(18) 0.26469(5) 0.0472(4) Uani 1 1 d . . .
O3 O 0.40096(11) 0.23618(15) 0.19784(4) 0.0380(3) Uani 1 1 d . . .
O4 O 0.15690(11) 0.61240(16) 0.12345(5) 0.0455(4) Uani 1 1 d . . .

loop_
_atom_site_aniso_label
_atom_site_aniso_U_11
_atom_site_aniso_U_22
_atom_site_aniso_U_33
_atom_site_aniso_U_23
_atom_site_aniso_U_13
_atom_site_aniso_U_12
C1 0.0302(9) 0.0283(9) 0.0218(8) 0.0034(7) 0.0086(7) -0.0017(7)
C2 0.0287(8) 0.0285(9) 0.0229(8) -0.0026(7) 0.0053(7) -0.0005(7)
C3 0.0278(8) 0.0260(9) 0.0213(8) -0.0034(7) 0.0048(7) -0.0027(7)
C4 0.0234(8) 0.0284(9) 0.0204(8) 0.0008(7) 0.0032(6) 0.0003(7)
C5 0.0209(8) 0.0297(9) 0.0189(8) -0.0007(6) 0.0014(6) -0.0001(7)
C6 0.0263(8) 0.0289(9) 0.0249(8) -0.0030(7) 0.0065(7) -0.0030(7)
C7 0.0331(9) 0.0282(9) 0.0256(9) -0.0008(7) 0.0043(7) -0.0004(7)
C8 0.0317(9) 0.0287(9) 0.0246(8) -0.0005(7) 0.0080(7) -0.0035(7)
C9 0.0299(9) 0.0375(10) 0.0241(9) 0.0020(8) 0.0036(7) -0.0028(8)
C10 0.0296(10) 0.0788(17) 0.0629(15) -0.0255(13) -0.0094(10) 0.0080(11)
C11 0.0526(15) 0.0682(18) 0.111(2) -0.0182(17) 0.0240(16) 0.0071(13)
C12 0.0322(9) 0.0388(10) 0.0222(8) 0.0009(7) 0.0095(7) 0.0003(8)
C13 0.0326(9) 0.0367(10) 0.0296(9) -0.0058(8) 0.0141(8) 0.0021(8)
C14 0.0349(9) 0.0322(10) 0.0341(10) -0.0073(8) 0.0106(8) 0.0022(8)
C15 0.0293(9) 0.0282(9) 0.0270(9) -0.0048(7) 0.0055(7) -0.0018(7)
C16 0.0365(10) 0.0317(10) 0.0366(10) 0.0014(8) 0.0061(8) 0.0076(8)
C17 0.0308(9) 0.0362(10) 0.0247(9) 0.0049(7) 0.0103(7) 0.0008(8)
C18 0.0268(9) 0.0346(10) 0.0366(10) 0.0007(8) 0.0116(8) 0.0029(8)
C19 0.0238(8) 0.0308(9) 0.0303(9) 0.0016(7) 0.0058(7) 0.0035(7)
C20 0.0323(9) 0.0363(10) 0.0318(9) 0.0061(8) 0.0090(8) 0.0025(8)
C21 0.0363(10) 0.0489(12) 0.0298(10) -0.0010(9) 0.0032(8) 0.0062(9)
C22 0.0347(10) 0.0423(11) 0.0428(11) -0.0040(9) -0.0007(9) -0.0017(9)
C23 0.0347(10) 0.0417(11) 0.0481(12) 0.0051(9) 0.0065(9) -0.0086(9)
C24 0.0337(10) 0.0422(11) 0.0323(10) 0.0060(8) 0.0073(8) -0.0016(8)
C25 0.0232(8) 0.0252(9) 0.0287(9) 0.0014(7) 0.0057(7) 0.0048(7)
C26 0.0365(9) 0.0316(10) 0.0276(9) 0.0017(7) 0.0076(8) 0.0017(8)
C27 0.0427(11) 0.0335(10) 0.0370(10) 0.0085(8) 0.0153(9) 0.0053(8)
C28 0.0349(10) 0.0260(10) 0.0544(12) 0.0076(9) 0.0131(9) 0.0013(8)
C29 0.0309(9) 0.0257(9) 0.0468(11) -0.0032(8) 0.0017(8) 0.0019(7)
C30 0.0312(9) 0.0283(9) 0.0286(9) -0.0005(7) 0.0032(7) 0.0041(7)
C31 0.0249(8) 0.0222(8) 0.0255(8) 0.0023(7) 0.0049(7) 0.0008(7)
C32 0.0293(9) 0.0275(9) 0.0271(9) -0.0002(7) 0.0059(7) -0.0013(7)
C33 0.0448(10) 0.0290(9) 0.0287(9) -0.0005(7) 0.0149(8) 0.0004(8)
C34 0.0372(10) 0.0322(10) 0.0440(11) 0.0059(8) 0.0227(9) 0.0041(8)
C35 0.0255(9) 0.0377(10) 0.0457(11) 0.0043(9) 0.0097(8) 0.0000(8)
C36 0.0290(9) 0.0334(10) 0.0301(9) -0.0008(7) 0.0040(7) -0.0027(7)
N1 0.0273(7) 0.0296(8) 0.0297(8) 0.0021(6) 0.0072(6) 0.0009(6)
O1 0.0422(8) 0.0332(8) 0.0464(8) -0.0004(6) -0.0067(6) 0.0052(6)
O2 0.0285(7) 0.0602(9) 0.0486(8) -0.0224(7) -0.0029(6) 0.0033(6)
O3 0.0389(7) 0.0359(7) 0.0371(7) 0.0125(6) 0.0029(6) 0.0003(6)
O4 0.0332(7) 0.0379(8) 0.0603(9) 0.0002(7) -0.0025(7) 0.0071(6)

loop_
_atom_type_symbol
_atom_type_description
_atom_type_scat_dispersion_real
_atom_type_scat_dispersion_imag
_atom_type_scat_source
C C 0.0033 0.0016 'International Tables Vol C Tables 4.2.6.8 and 6.1.1.4'
H H 0.0000 0.0000 'International Tables Vol C Tables 4.2.6.8 and 6.1.1.4'
N N 0.0061 0.0033 'International Tables Vol C Tables 4.2.6.8 and 6.1.1.4'
O O 0.0106 0.0060 'International Tables Vol C Tables 4.2.6.8 and 6.1.1.4'

loop_
_geom_angle_atom_site_label_1
_geom_angle_atom_site_label_2
_geom_angle_atom_site_label_3
_geom_angle
_geom_angle_site_symmetry_1
_geom_angle_site_symmetry_3
_geom_angle_publ_flag
C8 C1 C7 123.50(15) . . ?
C8 C1 C2 116.41(15) . . ?
C7 C1 C2 120.09(14) . . ?
C1 C2 C3 115.36(13) . . ?
C1 C2 C12 114.09(14) . . ?
C3 C2 C12 114.43(13) . . ?
C1 C2 H2 103.6 . . ?
C3 C2 H2 103.6 . . ?
C12 C2 H2 103.6 . . ?
C15 C3 C4 123.52(15) . . ?
C15 C3 C2 116.98(14) . . ?
C4 C3 C2 118.55(14) . . ?
C5 C4 C25 122.09(14) . . ?
C5 C4 C3 120.11(14) . . ?
C25 C4 C3 117.61(14) . . ?
C4 C5 C31 123.79(15) . . ?
C4 C5 C6 119.45(14) . . ?
C31 C5 C6 115.81(14) . . ?
C5 C6 C7 107.54(13) . . ?
C5 C6 H6A 110.2 . . ?
C7 C6 H6A 110.2 . . ?
C5 C6 H6B 110.2 . . ?
C7 C6 H6B 110.2 . . ?
H6A C6 H6B 108.5 . . ?
C1 C7 C6 112.80(14) . . ?
C1 C7 H7A 109.0 . . ?
C6 C7 H7A 109.0 . . ?
C1 C7 H7B 109.0 . . ?
C6 C7 H7B 109.0 . . ?
H7A C7 H7B 107.8 . . ?
C1 C8 C9 126.46(16) . . ?
C1 C8 H8 116.8 . . ?
C9 C8 H8 116.8 . . ?
O1 C9 O2 122.34(17) . . ?
O1 C9 C8 127.12(16) . . ?
O2 C9 C8 110.51(16) . . ?
C11 C10 O2 111.3(2) . . ?
C11 C10 H10A 109.4 . . ?
O2 C10 H10A 109.4 . . ?
C11 C10 H10B 109.4 . . ?
O2 C10 H10B 109.4 . . ?
H10A C10 H10B 108.0 . . ?
C10 C11 H11A 109.5 . . ?
C10 C11 H11B 109.5 . . ?
H11A C11 H11B 109.5 . . ?
C10 C11 H11C 109.5 . . ?
H11A C11 H11C 109.5 . . ?
H11B C11 H11C 109.5 . . ?
C17 C12 C13 103.42(14) . . ?
C17 C12 C2 117.04(14) . . ?
C13 C12 C2 110.51(14) . . ?
C17 C12 H12 108.5 . . ?
C13 C12 H12 108.5 . . ?
C2 C12 H12 108.5 . . ?
C18 C13 C14 111.73(15) . . ?
C18 C13 C12 104.31(14) . . ?
C14 C13 C12 114.83(14) . . ?
C18 C13 H13 108.6 . . ?
C14 C13 H13 108.6 . . ?
C12 C13 H13 108.6 . . ?
C15 C14 C13 110.64(14) . . ?
C15 C14 H14A 109.5 . . ?
C13 C14 H14A 109.5 . . ?
C15 C14 H14B 109.5 . . ?
C13 C14 H14B 109.5 . . ?
H14A C14 H14B 108.1 . . ?
C3 C15 C16 126.28(16) . . ?
C3 C15 C14 118.06(15) . . ?
C16 C15 C14 115.65(15) . . ?
C15 C16 H16A 109.5 . . ?
C15 C16 H16B 109.5 . . ?
H16A C16 H16B 109.5 . . ?
C15 C16 H16C 109.5 . . ?
H16A C16 H16C 109.5 . . ?
H16B C16 H16C 109.5 . . ?
O3 C17 N1 123.85(16) . . ?
O3 C17 C12 127.82(16) . . ?
N1 C17 C12 108.29(14) . . ?
O4 C18 N1 124.43(17) . . ?
O4 C18 C13 127.85(17) . . ?
N1 C18 C13 107.68(15) . . ?
C20 C19 C24 120.49(17) . . ?
C20 C19 N1 119.05(15) . . ?
C24 C19 N1 120.45(15) . . ?
C21 C20 C19 119.60(17) . . ?
C21 C20 H20 120.2 . . ?
C19 C20 H20 120.2 . . ?
C22 C21 C20 120.29(18) . . ?
C22 C21 H21 119.9 . . ?
C20 C21 H21 119.9 . . ?
C21 C22 C23 119.95(18) . . ?
C21 C22 H22 120.0 . . ?
C23 C22 H22 120.0 . . ?
C22 C23 C24 120.20(18) . . ?
C22 C23 H23 119.9 . . ?
C24 C23 H23 119.9 . . ?
C23 C24 C19 119.45(17) . . ?
C23 C24 H24 120.3 . . ?
C19 C24 H24 120.3 . . ?
C30 C25 C26 118.14(16) . . ?
C30 C25 C4 119.95(15) . . ?
C26 C25 C4 121.89(15) . . ?
C27 C26 C25 120.70(17) . . ?
C27 C26 H26 119.7 . . ?
C25 C26 H26 119.7 . . ?
C28 C27 C26 120.45(17) . . ?
C28 C27 H27 119.8 . . ?
C26 C27 H27 119.8 . . ?
C29 C28 C27 119.58(17) . . ?
C29 C28 H28 120.2 . . ?
C27 C28 H28 120.2 . . ?
C28 C29 C30 120.14(18) . . ?
C28 C29 H29 119.9 . . ?
C30 C29 H29 119.9 . . ?
C29 C30 C25 120.92(17) . . ?
C29 C30 H30 119.5 . . ?
C25 C30 H30 119.5 . . ?
C32 C31 C36 118.13(15) . . ?
C32 C31 C5 121.42(14) . . ?
C36 C31 C5 120.38(15) . . ?
C33 C32 C31 120.93(16) . . ?
C33 C32 H32 119.5 . . ?
C31 C32 H32 119.5 . . ?
C32 C33 C34 120.03(17) . . ?
C32 C33 H33 120.0 . . ?
C34 C33 H33 120.0 . . ?
C35 C34 C33 119.93(16) . . ?
C35 C34 H34 120.0 . . ?
C33 C34 H34 120.0 . . ?
C34 C35 C36 119.98(17) . . ?
C34 C35 H35 120.0 . . ?
C36 C35 H35 120.0 . . ?
C35 C36 C31 120.98(17) . . ?
C35 C36 H36 119.5 . . ?
C31 C36 H36 119.5 . . ?
C17 N1 C18 111.89(14) . . ?
C17 N1 C19 124.19(14) . . ?
C18 N1 C19 123.91(14) . . ?
C9 O2 C10 116.31(16) . . ?

loop_
_geom_bond_atom_site_label_1
_geom_bond_atom_site_label_2
_geom_bond_distance
_geom_bond_site_symmetry_2
_geom_bond_publ_flag
C1 C8 1.335(2) . ?
C1 C7 1.512(2) . ?
C1 C2 1.523(2) . ?
C2 C3 1.537(2) . ?
C2 C12 1.572(2) . ?
C2 H2 1.0000 . ?
C3 C15 1.343(2) . ?
C3 C4 1.499(2) . ?
C4 C5 1.344(2) . ?
C4 C25 1.491(2) . ?
C5 C31 1.492(2) . ?
C5 C6 1.507(2) . ?
C6 C7 1.540(2) . ?
C6 H6A 0.9900 . ?
C6 H6B 0.9900 . ?
C7 H7A 0.9900 . ?
C7 H7B 0.9900 . ?
C8 C9 1.468(2) . ?
C8 H8 0.9500 . ?
C9 O1 1.212(2) . ?
C9 O2 1.343(2) . ?
C10 C11 1.437(4) . ?
C10 O2 1.460(2) . ?
C10 H10A 0.9900 . ?
C10 H10B 0.9900 . ?
C11 H11A 0.9800 . ?
C11 H11B 0.9800 . ?
C11 H11C 0.9800 . ?
C12 C17 1.514(3) . ?
C12 C13 1.531(2) . ?
C12 H12 1.0000 . ?
C13 C18 1.516(3) . ?
C13 C14 1.522(3) . ?
C13 H13 1.0000 . ?
C14 C15 1.510(2) . ?
C14 H14A 0.9900 . ?
C14 H14B 0.9900 . ?
C15 C16 1.503(2) . ?
C16 H16A 0.9800 . ?
C16 H16B 0.9800 . ?
C16 H16C 0.9800 . ?
C17 O3 1.212(2) . ?
C17 N1 1.396(2) . ?
C18 O4 1.210(2) . ?
C18 N1 1.402(2) . ?
C19 C20 1.382(2) . ?
C19 C24 1.385(2) . ?
C19 N1 1.438(2) . ?
C20 C21 1.381(3) . ?
C20 H20 0.9500 . ?
C21 C22 1.380(3) . ?
C21 H21 0.9500 . ?
C22 C23 1.382(3) . ?
C22 H22 0.9500 . ?
C23 C24 1.384(3) . ?
C23 H23 0.9500 . ?
C24 H24 0.9500 . ?
C25 C30 1.391(2) . ?
C25 C26 1.396(2) . ?
C26 C27 1.382(3) . ?
C26 H26 0.9500 . ?
C27 C28 1.381(3) . ?
C27 H27 0.9500 . ?
C28 C29 1.379(3) . ?
C28 H28 0.9500 . ?
C29 C30 1.387(2) . ?
C29 H29 0.9500 . ?
C30 H30 0.9500 . ?
C31 C32 1.390(2) . ?
C31 C36 1.399(2) . ?
C32 C33 1.385(2) . ?
C32 H32 0.9500 . ?
C33 C34 1.387(3) . ?
C33 H33 0.9500 . ?
C34 C35 1.378(3) . ?
C34 H34 0.9500 . ?
C35 C36 1.385(2) . ?
C35 H35 0.9500 . ?
C36 H36 0.9500 . ?
